data_4501080
loop_
_publ_author_name
'Farnum, Gregory A.'
'Gandolfo, Chaun M.'
'Supkowski, Ronald M.'
'LaDuca, Robert L.'

_publ_section_title
;
 Divalent Metal Aliphatic Tricarboxylate Dipyridylamine Coordination
 Polymers with New or Rare Binodal Topologies
;
_journal_issue 11
_journal_name_full 'Crystal Growth &amp; Design'
_journal_page_first 4860
_journal_paper_doi 10.1021/cg2006869
_journal_volume 11
_journal_year 2011
_chemical_formula_sum 'C32 H32 N6 O14 Zn3'
_chemical_formula_weight 920.75
_chemical_name_systematic
; 
 ? 
;
_space_group_IT_number 15
_symmetry_cell_setting monoclinic
_symmetry_space_group_name_Hall '-C 2yc'
_symmetry_space_group_name_H-M 'C 1 2/c 1'
_atom_sites_solution_hydrogens geom
_atom_sites_solution_primary direct
_atom_sites_solution_secondary difmap
_audit_creation_method SHELXL-97
_audit_update_record
;
2011-09-14 # Formatted by publCIF
;
_cell_angle_alpha 90.00
_cell_angle_beta 122.9540(10)
_cell_angle_gamma 90.00
_cell_formula_units_Z 4
_cell_length_a 27.2048(5)
_cell_length_b 8.59660(10)
_cell_length_c 17.9747(3)
_cell_measurement_reflns_used 9991
_cell_measurement_temperature 173(2)
_cell_measurement_theta_max 25.34
_cell_measurement_theta_min 2.29
_cell_volume 3527.37(10)
_computing_cell_refinement 'Bruker SAINT'
_computing_data_collection 'Bruker APEX2'
_computing_data_reduction 'Bruker SAINT'
_computing_molecular_graphics 'Bruker SHELXTL'
_computing_publication_material 'Bruker SHELXTL'
_computing_structure_refinement 'SHELXL-97 (Sheldrick, 2008)'
_computing_structure_solution 'SHELXS-97 (Sheldrick, 2008)'
_diffrn_ambient_temperature 173(2)
_diffrn_measured_fraction_theta_full 1.000
_diffrn_measured_fraction_theta_max 1.000
_diffrn_measurement_device_type 'Bruker APEX-II CCD'
_diffrn_measurement_method '\f and \w scans'
_diffrn_radiation_monochromator graphite
_diffrn_radiation_source 'fine-focus sealed tube'
_diffrn_radiation_type MoK\a
_diffrn_radiation_wavelength 0.71073
_diffrn_reflns_av_R_equivalents 0.0287
_diffrn_reflns_av_sigmaI/netI 0.0240
_diffrn_reflns_limit_h_max 32
_diffrn_reflns_limit_h_min -31
_diffrn_reflns_limit_k_max 8
_diffrn_reflns_limit_k_min -10
_diffrn_reflns_limit_l_max 20
_diffrn_reflns_limit_l_min -21
_diffrn_reflns_number 15546
_diffrn_reflns_theta_full 25.00
_diffrn_reflns_theta_max 25.34
_diffrn_reflns_theta_min 1.78
_exptl_absorpt_coefficient_mu 2.102
_exptl_absorpt_correction_T_max 0.7296
_exptl_absorpt_correction_T_min 0.6560
_exptl_absorpt_correction_type multi-scan
_exptl_absorpt_process_details SADABS
_exptl_crystal_colour colourless
_exptl_crystal_density_diffrn 1.734
_exptl_crystal_density_method 'not measured'
_exptl_crystal_description block
_exptl_crystal_F_000 1872
_exptl_crystal_size_max 0.22
_exptl_crystal_size_mid 0.20
_exptl_crystal_size_min 0.16
_refine_diff_density_max 0.715
_refine_diff_density_min -0.378
_refine_diff_density_rms 0.068
_refine_ls_extinction_method none
_refine_ls_goodness_of_fit_ref 1.064
_refine_ls_hydrogen_treatment mixed
_refine_ls_matrix_type full
_refine_ls_number_parameters 258
_refine_ls_number_reflns 3237
_refine_ls_number_restraints 4
_refine_ls_restrained_S_all 1.064
_refine_ls_R_factor_all 0.0341
_refine_ls_R_factor_gt 0.0279
_refine_ls_shift/su_max 0.000
_refine_ls_shift/su_mean 0.000
_refine_ls_structure_factor_coef Fsqd
_refine_ls_weighting_details 'calc w=1/[\s^2^(Fo^2^)+(0.0315P)^2^+8.1460P] where P=(Fo^2^+2Fc^2^)/3'
_refine_ls_weighting_scheme calc
_refine_ls_wR_factor_gt 0.0677
_refine_ls_wR_factor_ref 0.0705
_reflns_number_gt 2871
_reflns_number_total 3237
_reflns_threshold_expression >2sigma(I)
_cod_data_source_file cg2006869_si_001.cif
_cod_data_source_block 3
_cod_depositor_comments
;
The following automatic conversions were performed:

'_symmetry_cell_setting' value 'Monoclinic' changed to 'monoclinic'
according to /home/saulius/struct/CIF-dictionaries/cif_core.dic
dictionary named 'cif_core.dic' version 2.4.1 from 2010-06-29.

Automatic conversion script
Id: cif_fix_values 1715 2011-07-08 13:25:40Z adriana 
;
_cod_original_sg_symbol_H-M C2/c
_cod_database_code 4501080

loop_
_symmetry_equiv_pos_as_xyz
'x, y, z'
'-x, y, -z+1/2'
'x+1/2, y+1/2, z'
'-x+1/2, y+1/2, -z+1/2'
'-x, -y, -z'
'x, -y, z-1/2'
'-x+1/2, -y+1/2, -z'
'x+1/2, -y+1/2, z-1/2'

loop_
_atom_site_label
_atom_site_type_symbol
_atom_site_fract_x
_atom_site_fract_y
_atom_site_fract_z
_atom_site_U_iso_or_equiv
_atom_site_adp_type
_atom_site_occupancy
_atom_site_symmetry_multiplicity
_atom_site_calc_flag
_atom_site_refinement_flags
Zn1 Zn 0.0000 0.01681(5) 0.2500 0.01554(11) Uani 1 2 d S
Zn2 Zn -0.091542(12) -0.18783(3) -0.039850(18) 0.01977(10) Uani 1 1 d .
O1 O -0.03490(7) -0.1836(2) 0.09383(11) 0.0257(4) Uani 1 1 d .
O1W O 0.23280(9) -0.4716(3) 0.16339(13) 0.0447(6) Uani 1 1 d D
H1WA H 0.2097(12) -0.518(4) 0.175(2) 0.054 Uiso 1 1 d D
H1WB H 0.2681(9) -0.473(4) 0.2083(17) 0.054 Uiso 1 1 d D
O2 O 0.04493(7) -0.1151(2) 0.21943(11) 0.0248(4) Uani 1 1 d .
O3 O 0.07695(8) -0.0253(2) 0.06471(12) 0.0275(4) Uani 1 1 d .
O4 O 0.15433(8) 0.0392(2) 0.19543(13) 0.0292(4) Uani 1 1 d .
O5 O 0.05746(9) -0.6541(3) 0.07411(13) 0.0472(6) Uani 1 1 d .
O6 O 0.14498(8) -0.5745(2) 0.18328(15) 0.0394(5) Uani 1 1 d .
N1 N 0.06616(8) 0.1615(2) 0.33274(13) 0.0178(4) Uani 1 1 d .
N2 N 0.20713(9) 0.4598(3) 0.49233(14) 0.0233(5) Uani 1 1 d D
H2N H 0.2135(12) 0.471(3) 0.5449(13) 0.028 Uiso 1 1 d D
N3 N 0.33631(9) 0.6699(2) 0.46675(13) 0.0193(4) Uani 1 1 d .
C1 C 0.07452(11) 0.2285(3) 0.40670(17) 0.0245(6) Uani 1 1 d .
H1 H 0.0478 0.2056 0.4236 0.029 Uiso 1 1 calc R
C2 C 0.11996(12) 0.3281(3) 0.45833(17) 0.0269(6) Uani 1 1 d .
H2 H 0.1239 0.3733 0.5095 0.032 Uiso 1 1 calc R
C3 C 0.16079(10) 0.3640(3) 0.43620(16) 0.0195(5) Uani 1 1 d .
C4 C 0.15240(11) 0.2934(3) 0.36006(16) 0.0207(5) Uani 1 1 d .
H4 H 0.1789 0.3126 0.3421 0.025 Uiso 1 1 calc R
C5 C 0.10544(11) 0.1959(3) 0.31153(16) 0.0201(5) Uani 1 1 d .
H5 H 0.1003 0.1497 0.2597 0.024 Uiso 1 1 calc R
C6 C 0.34282(11) 0.6456(3) 0.54610(16) 0.0207(5) Uani 1 1 d .
H6 H 0.3787 0.6757 0.5983 0.025 Uiso 1 1 calc R
C7 C 0.30041(10) 0.5800(3) 0.55492(16) 0.0196(5) Uani 1 1 d .
H7 H 0.3068 0.5678 0.6121 0.024 Uiso 1 1 calc R
C8 C 0.24750(10) 0.5309(3) 0.47955(16) 0.0190(5) Uani 1 1 d .
C9 C 0.23897(10) 0.5645(3) 0.39698(16) 0.0197(5) Uani 1 1 d .
H9 H 0.2028 0.5406 0.3437 0.024 Uiso 1 1 calc R
C10 C 0.28366(10) 0.6327(3) 0.39418(16) 0.0200(5) Uani 1 1 d .
H10 H 0.2771 0.6550 0.3377 0.024 Uiso 1 1 calc R
C11 C 0.01913(11) -0.1909(3) 0.14722(16) 0.0206(5) Uani 1 1 d .
C12 C 0.05801(11) -0.2930(3) 0.12972(17) 0.0238(6) Uani 1 1 d .
H12 H 0.0400 -0.2999 0.0643 0.029 Uiso 1 1 calc R
C13 C 0.11986(10) -0.2234(3) 0.17361(17) 0.0214(5) Uani 1 1 d .
H13A H 0.1395 -0.2262 0.2389 0.026 Uiso 1 1 calc R
H13B H 0.1433 -0.2870 0.1579 0.026 Uiso 1 1 calc R
C14 C 0.11752(10) -0.0587(3) 0.14429(17) 0.0223(6) Uani 1 1 d .
C15 C 0.05870(12) -0.4558(3) 0.16543(18) 0.0274(6) Uani 1 1 d .
H15A H 0.0180 -0.4915 0.1406 0.033 Uiso 1 1 calc R
H15B H 0.0790 -0.4519 0.2308 0.033 Uiso 1 1 calc R
C16 C 0.09028(12) -0.5704(3) 0.13959(18) 0.0286(6) Uani 1 1 d .

loop_
_atom_site_aniso_label
_atom_site_aniso_U_11
_atom_site_aniso_U_22
_atom_site_aniso_U_33
_atom_site_aniso_U_23
_atom_site_aniso_U_13
_atom_site_aniso_U_12
Zn1 0.0152(2) 0.0143(2) 0.0170(2) 0.000 0.00866(16) 0.000
Zn2 0.01685(16) 0.01959(18) 0.01984(16) -0.00212(12) 0.00801(13) 0.00361(11)
O1 0.0161(9) 0.0373(12) 0.0192(9) -0.0010(8) 0.0068(8) 0.0066(8)
O1W 0.0306(11) 0.0796(18) 0.0219(11) 0.0056(11) 0.0129(9) -0.0006(12)
O2 0.0190(9) 0.0287(11) 0.0239(9) -0.0112(8) 0.0098(8) 0.0008(8)
O3 0.0250(9) 0.0266(11) 0.0276(10) 0.0049(8) 0.0121(8) 0.0017(8)
O4 0.0272(10) 0.0243(11) 0.0368(11) -0.0079(9) 0.0178(9) -0.0050(8)
O5 0.0345(11) 0.0505(14) 0.0310(11) -0.0195(11) 0.0013(10) 0.0209(10)
O6 0.0283(11) 0.0301(12) 0.0562(14) -0.0046(10) 0.0208(10) 0.0029(9)
N1 0.0174(10) 0.0172(11) 0.0179(10) -0.0007(9) 0.0089(9) -0.0023(8)
N2 0.0231(11) 0.0300(13) 0.0165(11) -0.0062(10) 0.0106(9) -0.0096(10)
N3 0.0187(10) 0.0165(11) 0.0202(11) -0.0002(9) 0.0089(9) -0.0010(8)
C1 0.0243(13) 0.0316(16) 0.0224(14) -0.0040(12) 0.0159(12) -0.0067(12)
C2 0.0296(14) 0.0353(17) 0.0205(13) -0.0092(12) 0.0167(12) -0.0099(12)
C3 0.0191(12) 0.0183(13) 0.0187(12) 0.0008(10) 0.0087(10) -0.0013(10)
C4 0.0212(12) 0.0204(14) 0.0235(13) -0.0014(11) 0.0140(11) -0.0031(10)
C5 0.0247(13) 0.0174(13) 0.0200(12) -0.0022(10) 0.0133(11) -0.0022(10)
C6 0.0163(12) 0.0207(14) 0.0200(12) -0.0022(11) 0.0066(10) -0.0010(10)
C7 0.0210(12) 0.0195(14) 0.0170(12) -0.0022(10) 0.0094(10) 0.0008(10)
C8 0.0181(12) 0.0162(13) 0.0215(13) -0.0011(10) 0.0100(10) 0.0002(10)
C9 0.0164(12) 0.0194(14) 0.0175(12) -0.0006(10) 0.0054(10) -0.0004(10)
C10 0.0187(12) 0.0202(13) 0.0173(12) 0.0009(11) 0.0072(10) 0.0010(10)
C11 0.0202(13) 0.0190(14) 0.0206(13) 0.0013(11) 0.0098(11) 0.0036(10)
C12 0.0210(13) 0.0250(15) 0.0206(13) -0.0003(11) 0.0082(11) -0.0026(11)
C13 0.0185(12) 0.0251(15) 0.0191(13) -0.0016(11) 0.0093(11) -0.0013(10)
C14 0.0181(12) 0.0262(15) 0.0293(14) -0.0021(12) 0.0173(12) 0.0021(11)
C15 0.0306(14) 0.0254(16) 0.0298(15) -0.0033(12) 0.0189(13) -0.0048(12)
C16 0.0330(15) 0.0222(15) 0.0297(15) 0.0007(12) 0.0166(13) 0.0083(12)

loop_
_atom_type_symbol
_atom_type_description
_atom_type_scat_dispersion_real
_atom_type_scat_dispersion_imag
_atom_type_scat_source
C C 0.0033 0.0016 'International Tables Vol C Tables 4.2.6.8 and 6.1.1.4'
H H 0.0000 0.0000 'International Tables Vol C Tables 4.2.6.8 and 6.1.1.4'
N N 0.0061 0.0033 'International Tables Vol C Tables 4.2.6.8 and 6.1.1.4'
O O 0.0106 0.0060 'International Tables Vol C Tables 4.2.6.8 and 6.1.1.4'
Zn Zn 0.2839 1.4301 'International Tables Vol C Tables 4.2.6.8 and 6.1.1.4'

loop_
_geom_angle_atom_site_label_1
_geom_angle_atom_site_label_2
_geom_angle_atom_site_label_3
_geom_angle
_geom_angle_site_symmetry_1
_geom_angle_site_symmetry_3
O2 Zn1 O2 108.97(11) . 2
O2 Zn1 N1 126.40(8) . 2
O2 Zn1 N1 96.98(8) 2 2
O2 Zn1 N1 96.98(8) . .
O2 Zn1 N1 126.41(8) 2 .
N1 Zn1 N1 104.04(12) 2 .
O5 Zn2 O3 113.00(10) 5_545 5
O5 Zn2 O1 101.75(8) 5_545 .
O3 Zn2 O1 97.73(8) 5 .
O5 Zn2 N3 136.03(10) 5_545 8_455
O3 Zn2 N3 105.16(8) 5 8_455
O1 Zn2 N3 93.72(7) . 8_455
C11 O1 Zn2 136.81(17) . .
H1WA O1W H1WB 111(3) . .
C11 O2 Zn1 120.22(15) . .
C14 O3 Zn2 107.73(17) . 5
C16 O5 Zn2 119.13(18) . 5_545
C5 N1 C1 116.7(2) . .
C5 N1 Zn1 116.89(16) . .
C1 N1 Zn1 126.36(16) . .
C3 N2 C8 129.5(2) . .
C3 N2 H2N 115.1(19) . .
C8 N2 H2N 115.2(19) . .
C10 N3 C6 116.3(2) . .
C10 N3 Zn2 120.76(16) . 8_556
C6 N3 Zn2 119.68(16) . 8_556
N1 C1 C2 122.7(2) . .
N1 C1 H1 118.6 . .
C2 C1 H1 118.6 . .
C1 C2 C3 120.5(2) . .
C1 C2 H2 119.7 . .
C3 C2 H2 119.7 . .
N2 C3 C4 125.0(2) . .
N2 C3 C2 118.3(2) . .
C4 C3 C2 116.7(2) . .
C5 C4 C3 119.2(2) . .
C5 C4 H4 120.4 . .
C3 C4 H4 120.4 . .
N1 C5 C4 124.1(2) . .
N1 C5 H5 117.9 . .
C4 C5 H5 117.9 . .
N3 C6 C7 123.4(2) . .
N3 C6 H6 118.3 . .
C7 C6 H6 118.3 . .
C6 C7 C8 120.0(2) . .
C6 C7 H7 120.0 . .
C8 C7 H7 120.0 . .
N2 C8 C7 117.7(2) . .
N2 C8 C9 125.4(2) . .
C7 C8 C9 116.9(2) . .
C10 C9 C8 119.1(2) . .
C10 C9 H9 120.5 . .
C8 C9 H9 120.5 . .
N3 C10 C9 124.1(2) . .
N3 C10 H10 118.0 . .
C9 C10 H10 118.0 . .
O1 C11 O2 121.8(2) . .
O1 C11 C12 121.8(2) . .
O2 C11 C12 116.4(2) . .
C11 C12 C15 106.8(2) . .
C11 C12 C13 110.8(2) . .
C15 C12 C13 112.3(2) . .
C11 C12 H12 108.9 . .
C15 C12 H12 108.9 . .
C13 C12 H12 108.9 . .
C14 C13 C12 111.2(2) . .
C14 C13 H13A 109.4 . .
C12 C13 H13A 109.4 . .
C14 C13 H13B 109.4 . .
C12 C13 H13B 109.4 . .
H13A C13 H13B 108.0 . .
O4 C14 O3 122.2(3) . .
O4 C14 C13 121.0(2) . .
O3 C14 C13 116.9(2) . .
C12 C15 C16 109.9(2) . .
C12 C15 H15A 109.7 . .
C16 C15 H15A 109.7 . .
C12 C15 H15B 109.7 . .
C16 C15 H15B 109.7 . .
H15A C15 H15B 108.2 . .
O5 C16 O6 124.9(3) . .
O5 C16 C15 115.1(2) . .
O6 C16 C15 120.0(2) . .

loop_
_geom_bond_atom_site_label_1
_geom_bond_atom_site_label_2
_geom_bond_distance
_geom_bond_site_symmetry_2
Zn1 O2 1.9528(17) .
Zn1 O2 1.9528(17) 2
Zn1 N1 2.021(2) 2
Zn1 N1 2.022(2) .
Zn2 O5 1.9250(19) 5_545
Zn2 O3 1.9764(19) 5
Zn2 O1 2.0301(17) .
Zn2 N3 2.036(2) 8_455
O1 C11 1.245(3) .
O1W H1WA 0.858(18) .
O1W H1WB 0.855(18) .
O2 C11 1.269(3) .
O3 C14 1.276(3) .
O3 Zn2 1.9764(19) 5
O4 C14 1.247(3) .
O5 C16 1.248(3) .
O5 Zn2 1.9251(19) 5_545
O6 C16 1.249(3) .
N1 C5 1.348(3) .
N1 C1 1.350(3) .
N2 C3 1.379(3) .
N2 C8 1.381(3) .
N2 H2N 0.870(17) .
N3 C10 1.350(3) .
N3 C6 1.354(3) .
N3 Zn2 2.035(2) 8_556
C1 C2 1.369(4) .
C1 H1 0.9500 .
C2 C3 1.403(3) .
C2 H2 0.9500 .
C3 C4 1.398(3) .
C4 C5 1.372(3) .
C4 H4 0.9500 .
C5 H5 0.9500 .
C6 C7 1.369(4) .
C6 H6 0.9500 .
C7 C8 1.401(3) .
C7 H7 0.9500 .
C8 C9 1.402(3) .
C9 C10 1.375(3) .
C9 H9 0.9500 .
C10 H10 0.9500 .
C11 C12 1.533(4) .
C12 C15 1.535(4) .
C12 C13 1.539(3) .
C12 H12 1.0000 .
C13 C14 1.500(4) .
C13 H13A 0.9900 .
C13 H13B 0.9900 .
C15 C16 1.535(4) .
C15 H15A 0.9900 .
C15 H15B 0.9900 .

loop_
_geom_hbond_atom_site_label_D
_geom_hbond_atom_site_label_H
_geom_hbond_atom_site_label_A
_geom_hbond_distance_DH
_geom_hbond_distance_HA
_geom_hbond_distance_DA
_geom_hbond_angle_DHA
_geom_hbond_site_symmetry_A
O1W H1WA O6 0.858(18) 1.911(19) 2.747(3) 165(3) .
O1W H1WB O4 0.855(18) 1.867(18) 2.720(3) 175(4) 4_545
N2 H2N O1W 0.870(17) 1.895(18) 2.760(3) 173(3) 6_556
